data_4128786
loop_
_publ_author_name
'Queen, Joshua D.'
'Bursch, Markus'
'Seibert, Jakob'
'Maurer, Leonard R.'
'Ellis, Bobby D.'
'Fettinger, James C.'
'Grimme, Stefan'
'Power, Philip P.'

_publ_section_title
;
 Isolation and Computational Studies of a Series of Terphenyl Substituted
 Diplumbynes with Ligand Dependent Lead-Lead Multiple-Bonding Character.
;
_journal_issue 36
_journal_name_full 'Journal of the American Chemical Society'
_journal_page_first 14370
_journal_page_last 14383
_journal_paper_doi 10.1021/jacs.9b07072
_journal_volume 141
_journal_year 2019
_chemical_formula_moiety 'C84 H122 Pb2'
_chemical_formula_sum 'C84 H122 Pb2'
_chemical_formula_weight 1546.19
_chemical_properties_physical Air-sensitive,Moisture-sensitive,Heat-sensitive,Light-sensitive
_space_group_crystal_system monoclinic
_space_group_IT_number 15
_space_group_name_Hall '-C 2yc'
_space_group_name_H-M_alt 'C 1 2/c 1'
_atom_sites_solution_hydrogens geom
_audit_creation_method SHELXL-2017/1
_audit_update_record
;
2019-04-15 deposited with the CCDC.	2019-07-03 downloaded from the CCDC.
;
_cell_angle_alpha 90
_cell_angle_beta 90.3948(15)
_cell_angle_gamma 90
_cell_formula_units_Z 8
_cell_length_a 20.3372(17)
_cell_length_b 18.4518(14)
_cell_length_c 38.674(3)
_cell_measurement_reflns_used 3877
_cell_measurement_temperature 90(2)
_cell_measurement_theta_max 22.41
_cell_measurement_theta_min 2.17
_cell_volume 14512(2)
_computing_cell_refinement 'SAINT (8.34a) (Bruker, 2016)'
_computing_data_collection 'Apex2 (2014.9-1) (Bruker, 2014)'
_computing_data_reduction 'SAINT (8.34a) (Bruker, 2016)'
_computing_molecular_graphics 'Bruker SHELXTL'
_computing_publication_material 'Bruker SHELXTL'
_computing_structure_refinement 'SHELXL-2017/1 (Sheldrick, 2017)'
_computing_structure_solution 'SHELXT (Sheldrick, 2014)'
_diffrn_ambient_temperature 90(2)
_diffrn_measured_fraction_theta_full 1.000
_diffrn_measured_fraction_theta_max 1.000
_diffrn_measurement_device_type 'Bruker APEX-II CCD'
_diffrn_measurement_method '\f and \w scans'
_diffrn_radiation_type MoK\a
_diffrn_radiation_wavelength 0.71073
_diffrn_reflns_av_R_equivalents 0.0956
_diffrn_reflns_av_unetI/netI 0.0857
_diffrn_reflns_Laue_measured_fraction_full 1.000
_diffrn_reflns_Laue_measured_fraction_max 1.000
_diffrn_reflns_limit_h_max 24
_diffrn_reflns_limit_h_min -24
_diffrn_reflns_limit_k_max 22
_diffrn_reflns_limit_k_min -22
_diffrn_reflns_limit_l_max 43
_diffrn_reflns_limit_l_min -46
_diffrn_reflns_number 44040
_diffrn_reflns_point_group_measured_fraction_full 1.000
_diffrn_reflns_point_group_measured_fraction_max 1.000
_diffrn_reflns_theta_full 25.242
_diffrn_reflns_theta_max 25.250
_diffrn_reflns_theta_min 1.490
_exptl_absorpt_coefficient_mu 4.677
_exptl_absorpt_correction_T_max 0.7835
_exptl_absorpt_correction_T_min 0.5707
_exptl_absorpt_correction_type multi-scan
_exptl_absorpt_process_details 'SADABS 2016/2 (Sheldrick, 2016)'
_exptl_crystal_colour green
_exptl_crystal_density_diffrn 1.415
_exptl_crystal_description Block
_exptl_crystal_F_000 6320
_exptl_crystal_size_max 0.086
_exptl_crystal_size_mid 0.068
_exptl_crystal_size_min 0.053
_refine_diff_density_max 1.533
_refine_diff_density_min -1.382
_refine_diff_density_rms 0.156
_refine_ls_extinction_method none
_refine_ls_goodness_of_fit_ref 0.975
_refine_ls_hydrogen_treatment constr
_refine_ls_matrix_type full
_refine_ls_number_parameters 811
_refine_ls_number_reflns 13165
_refine_ls_number_restraints 12
_refine_ls_restrained_S_all 0.975
_refine_ls_R_factor_all 0.0734
_refine_ls_R_factor_gt 0.0420
_refine_ls_shift/su_max 0.002
_refine_ls_shift/su_mean 0.000
_refine_ls_structure_factor_coef Fsqd
_refine_ls_weighting_details 'w=1/[\s^2^(Fo^2^)+(0.0280P)^2^] where P=(Fo^2^+2Fc^2^)/3'
_refine_ls_weighting_scheme calc
_refine_ls_wR_factor_gt 0.0783
_refine_ls_wR_factor_ref 0.0863
_reflns_Friedel_coverage 0.000
_reflns_number_gt 9320
_reflns_number_total 13165
_reflns_threshold_expression 'I > 2\s(I)'
_cod_data_source_file ja9b07072_si_005.cif
_cod_data_source_block JQ63FMI
_cod_depositor_comments
;
The following automatic conversions were performed:

data item '_exptl_absorpt_correction_type' value 'Multi-scan' was
changed to 'multi-scan' in accordance with the
/home/data/users/saulius/crontab/automatic-downloads/current/ACS/lib/dictionaries/cif_core.dic
dictionary named 'cif_core.dic' version 2.4.2 last updated on
2011-04-26.

Automatic conversion script
Id: cif_fix_values 6909 2019-04-08 15:41:33Z antanas 
;
_cod_original_sg_symbol_H-M 'C 2/c'
_cod_database_code 4128786
_shelx_shelxl_version_number 2017/1
_shelx_space_group_comment
; 
The symmetry employed for this shelxl refinement is uniquely defined 
by the following loop, which should always be used as a source of 
symmetry information in preference to the above space-group names. 
They are only intended as comments. 
;
_shelx_estimated_absorpt_t_min 0.689
_shelx_estimated_absorpt_t_max 0.790

loop_
_space_group_symop_operation_xyz
'x, y, z'
'-x, y, -z+1/2'
'x+1/2, y+1/2, z'
'-x+1/2, y+1/2, -z+1/2'
'-x, -y, -z'
'x, -y, z-1/2'
'-x+1/2, -y+1/2, -z'
'x+1/2, -y+1/2, z-1/2'

loop_
_atom_site_label
_atom_site_type_symbol
_atom_site_fract_x
_atom_site_fract_y
_atom_site_fract_z
_atom_site_U_iso_or_equiv
_atom_site_adp_type
_atom_site_occupancy
_atom_site_site_symmetry_order
_atom_site_calc_flag
_atom_site_refinement_flags_posn
_atom_site_refinement_flags_adp
Pb1 Pb 0.76476(2) 0.58961(2) 0.33469(2) 0.01671(7) Uani 1 1 d . .
Pb2 Pb 0.81623(2) 0.48760(2) 0.39033(2) 0.02031(7) Uani 1 1 d . .
C1 C 0.7356(3) 0.6923(3) 0.36745(14) 0.0151(14) Uani 1 1 d . .
C2 C 0.6734(3) 0.7167(3) 0.37776(15) 0.0140(14) Uani 1 1 d . .
C3 C 0.6644(3) 0.7908(3) 0.38385(15) 0.0191(15) Uani 1 1 d . .
H3 H 0.622094 0.808094 0.390032 0.023 Uiso 1 1 calc R U
C4 C 0.7157(3) 0.8390(4) 0.38105(15) 0.0199(15) Uani 1 1 d . .
H4 H 0.707967 0.889311 0.384359 0.024 Uiso 1 1 calc R U
C5 C 0.7788(3) 0.8151(3) 0.37345(15) 0.0190(15) Uani 1 1 d . .
H5 H 0.814411 0.848366 0.372711 0.023 Uiso 1 1 calc R U
C6 C 0.7894(3) 0.7419(3) 0.36695(15) 0.0155(14) Uani 1 1 d . .
C7 C 0.6146(3) 0.6679(3) 0.38466(16) 0.0164(14) Uani 1 1 d . .
C8 C 0.5628(3) 0.6572(3) 0.35944(16) 0.0162(14) Uani 1 1 d . .
C9 C 0.5099(3) 0.6130(3) 0.36838(15) 0.0168(14) Uani 1 1 d . .
H9 H 0.476107 0.606085 0.351620 0.020 Uiso 1 1 calc R U
C10 C 0.5031(3) 0.5784(3) 0.40017(16) 0.0177(15) Uani 1 1 d . .
C11 C 0.5515(3) 0.5922(3) 0.42406(16) 0.0193(15) Uani 1 1 d . .
H11 H 0.547178 0.570527 0.446224 0.023 Uiso 1 1 calc R U
C12 C 0.6064(3) 0.6354(3) 0.41841(16) 0.0170(15) Uani 1 1 d . .
C13 C 0.5604(3) 0.6926(3) 0.32314(15) 0.0180(15) Uani 1 1 d . .
C14 C 0.6217(3) 0.6742(4) 0.30205(15) 0.0230(16) Uani 1 1 d . .
H14A H 0.660753 0.693836 0.313701 0.034 Uiso 1 1 calc R U
H14B H 0.617655 0.695576 0.278932 0.034 Uiso 1 1 calc R U
H14C H 0.625875 0.621466 0.300019 0.034 Uiso 1 1 calc R U
C15 C 0.5017(3) 0.6654(4) 0.30161(16) 0.0236(16) Uani 1 1 d . .
H15A H 0.504491 0.612654 0.299052 0.035 Uiso 1 1 calc R U
H15B H 0.502436 0.688168 0.278721 0.035 Uiso 1 1 calc R U
H15C H 0.460662 0.678049 0.313304 0.035 Uiso 1 1 calc R U
C16 C 0.5527(3) 0.7757(3) 0.32514(17) 0.0247(16) Uani 1 1 d . .
H16A H 0.517402 0.787830 0.341296 0.037 Uiso 1 1 calc R U
H16B H 0.541667 0.794765 0.302160 0.037 Uiso 1 1 calc R U
H16C H 0.593990 0.797373 0.333232 0.037 Uiso 1 1 calc R U
C17 C 0.4428(3) 0.5302(3) 0.40774(16) 0.0186(15) Uani 1 1 d . .
C18 C 0.4376(4) 0.4687(4) 0.38081(19) 0.0356(19) Uani 1 1 d . .
H18A H 0.433977 0.489584 0.357585 0.053 Uiso 1 1 calc R U
H18B H 0.398665 0.439171 0.385546 0.053 Uiso 1 1 calc R U
H18C H 0.477049 0.438209 0.382206 0.053 Uiso 1 1 calc R U
C19 C 0.3804(3) 0.5737(4) 0.40674(19) 0.0345(19) Uani 1 1 d . .
H19A H 0.381700 0.610506 0.425007 0.052 Uiso 1 1 calc R U
H19B H 0.342735 0.541532 0.410391 0.052 Uiso 1 1 calc R U
H19C H 0.376044 0.597475 0.384184 0.052 Uiso 1 1 calc R U
C20 C 0.4486(3) 0.4932(4) 0.44307(17) 0.0350(19) Uani 1 1 d . .
H20A H 0.486980 0.461077 0.443266 0.052 Uiso 1 1 calc R U
H20B H 0.408817 0.464768 0.447436 0.052 Uiso 1 1 calc R U
H20C H 0.453754 0.530082 0.461121 0.052 Uiso 1 1 calc R U
C21 C 0.6553(3) 0.6449(4) 0.44925(16) 0.0210(16) Uani 1 1 d . .
C22 C 0.7189(3) 0.6027(4) 0.44194(17) 0.0289(17) Uani 1 1 d . .
H22A H 0.708576 0.551315 0.438627 0.043 Uiso 1 1 calc R U
H22B H 0.749333 0.608112 0.461549 0.043 Uiso 1 1 calc R U
H22C H 0.739473 0.621872 0.420987 0.043 Uiso 1 1 calc R U
C23 C 0.6699(3) 0.7243(4) 0.45844(16) 0.0273(17) Uani 1 1 d . .
H23A H 0.694907 0.746758 0.439725 0.041 Uiso 1 1 calc R U
H23B H 0.695600 0.726275 0.479935 0.041 Uiso 1 1 calc R U
H23C H 0.628387 0.750444 0.461521 0.041 Uiso 1 1 calc R U
C24 C 0.6271(3) 0.6127(4) 0.48320(16) 0.0285(17) Uani 1 1 d . .
H24A H 0.584019 0.634281 0.487799 0.043 Uiso 1 1 calc R U
H24B H 0.657133 0.623442 0.502464 0.043 Uiso 1 1 calc R U
H24C H 0.622427 0.560095 0.480756 0.043 Uiso 1 1 calc R U
C25 C 0.8567(3) 0.7125(3) 0.35878(15) 0.0141(14) Uani 1 1 d . .
C26 C 0.9010(3) 0.6881(3) 0.38531(15) 0.0170(14) Uani 1 1 d . .
C27 C 0.9554(3) 0.6486(3) 0.37545(16) 0.0219(16) Uani 1 1 d . .
H27 H 0.984414 0.632648 0.393227 0.026 Uiso 1 1 calc R U
C28 C 0.9711(3) 0.6303(3) 0.34176(15) 0.0148(14) Uani 1 1 d . .
C29 C 0.9309(3) 0.6602(3) 0.31632(16) 0.0167(14) Uani 1 1 d . .
H29 H 0.941075 0.650497 0.292824 0.020 Uiso 1 1 calc R U
C30 C 0.8767(3) 0.7035(3) 0.32334(15) 0.0166(14) Uani 1 1 d . .
C31 C 0.9005(3) 0.7075(4) 0.42439(15) 0.0197(15) Uani 1 1 d . .
C32 C 0.9054(3) 0.6394(4) 0.44658(17) 0.0279(17) Uani 1 1 d . .
H32A H 0.865632 0.610126 0.443460 0.042 Uiso 1 1 calc R U
H32B H 0.909991 0.653120 0.470959 0.042 Uiso 1 1 calc R U
H32C H 0.943919 0.611112 0.439581 0.042 Uiso 1 1 calc R U
C33 C 0.9633(3) 0.7541(4) 0.43126(17) 0.0323(19) Uani 1 1 d . .
H33A H 1.002285 0.727197 0.423844 0.048 Uiso 1 1 calc R U
H33B H 0.966935 0.764876 0.456021 0.048 Uiso 1 1 calc R U
H33C H 0.960194 0.799582 0.418240 0.048 Uiso 1 1 calc R U
C34 C 0.8424(3) 0.7514(4) 0.43808(17) 0.0282(17) Uani 1 1 d . .
H34A H 0.842002 0.799317 0.427193 0.042 Uiso 1 1 calc R U
H34B H 0.846761 0.756823 0.463196 0.042 Uiso 1 1 calc R U
H34C H 0.801296 0.726018 0.432622 0.042 Uiso 1 1 calc R U
C35 C 1.0343(3) 0.5867(3) 0.33395(16) 0.0193(15) Uani 1 1 d . .
C36 C 1.0397(3) 0.5201(3) 0.35694(17) 0.0258(16) Uani 1 1 d . .
H36A H 1.040349 0.535153 0.381250 0.039 Uiso 1 1 calc R U
H36B H 1.080313 0.493997 0.351644 0.039 Uiso 1 1 calc R U
H36C H 1.001833 0.488366 0.352759 0.039 Uiso 1 1 calc R U
C37 C 1.0364(3) 0.5612(4) 0.29647(16) 0.0248(17) Uani 1 1 d . .
H37A H 0.996868 0.532705 0.291245 0.037 Uiso 1 1 calc R U
H37B H 1.075500 0.531205 0.292979 0.037 Uiso 1 1 calc R U
H37C H 1.038041 0.603394 0.281094 0.037 Uiso 1 1 calc R U
C38 C 1.0932(3) 0.6359(4) 0.34110(18) 0.0257(17) Uani 1 1 d . .
H38A H 1.092318 0.676913 0.324978 0.039 Uiso 1 1 calc R U
H38B H 1.133937 0.608436 0.338011 0.039 Uiso 1 1 calc R U
H38C H 1.091065 0.654047 0.364884 0.039 Uiso 1 1 calc R U
C39 C 0.8533(3) 0.7544(3) 0.29345(16) 0.0186(15) Uani 1 1 d . .
C40 C 0.8769(3) 0.7276(4) 0.25777(16) 0.0261(17) Uani 1 1 d . .
H40A H 0.924988 0.729121 0.257012 0.039 Uiso 1 1 calc R U
H40B H 0.858696 0.758974 0.239618 0.039 Uiso 1 1 calc R U
H40C H 0.861807 0.677741 0.254034 0.039 Uiso 1 1 calc R U
C41 C 0.8871(3) 0.8277(3) 0.30025(17) 0.0252(16) Uani 1 1 d . .
H41A H 0.873140 0.846671 0.322707 0.038 Uiso 1 1 calc R U
H41B H 0.874735 0.862068 0.281998 0.038 Uiso 1 1 calc R U
H41C H 0.934910 0.821135 0.300373 0.038 Uiso 1 1 calc R U
C42 C 0.7785(3) 0.7668(3) 0.28870(16) 0.0193(15) Uani 1 1 d . .
H42A H 0.757640 0.721605 0.281068 0.029 Uiso 1 1 calc R U
H42B H 0.771089 0.804541 0.271292 0.029 Uiso 1 1 calc R U
H42C H 0.759474 0.782032 0.310742 0.029 Uiso 1 1 calc R U
C43 C 0.7699(3) 0.3741(3) 0.37540(16) 0.0126(14) Uani 1 1 d . .
C44 C 0.7741(3) 0.3226(3) 0.40281(15) 0.0136(14) Uani 1 1 d . U
C45 C 0.7614(3) 0.2503(3) 0.39604(16) 0.0194(15) Uani 1 1 d . .
H45 H 0.764727 0.216179 0.414353 0.023 Uiso 1 1 calc R U
C46 C 0.7440(3) 0.2265(4) 0.36348(16) 0.0223(16) Uani 1 1 d . .
H46 H 0.736613 0.176421 0.359162 0.027 Uiso 1 1 calc R U
C47 C 0.7374(3) 0.2767(3) 0.33730(16) 0.0211(15) Uani 1 1 d . .
H47 H 0.723819 0.260583 0.315039 0.025 Uiso 1 1 calc R U
C48 C 0.7500(3) 0.3502(3) 0.34225(16) 0.0169(15) Uani 1 1 d . .
C49 C 0.7943(3) 0.3470(3) 0.43886(16) 0.0179(15) Uani 1 1 d . .
C50 C 0.8620(3) 0.3544(3) 0.44860(15) 0.0165(14) Uani 1 1 d . .
C51 C 0.8769(3) 0.3921(3) 0.47878(16) 0.0207(15) Uani 1 1 d . .
H51 H 0.921916 0.397283 0.485046 0.025 Uiso 1 1 calc R U
C52 C 0.8308(3) 0.4222(3) 0.50005(16) 0.0182(15) Uani 1 1 d . .
C53 C 0.7653(3) 0.4077(3) 0.49246(16) 0.0166(14) Uani 1 1 d . .
H53 H 0.732710 0.424251 0.508086 0.020 Uiso 1 1 calc R U
C54 C 0.7450(3) 0.3701(3) 0.46315(15) 0.0160(14) Uani 1 1 d . .
C55 C 0.9237(3) 0.3214(3) 0.43016(16) 0.0164(14) Uani 1 1 d . .
C56 C 0.9697(3) 0.3828(4) 0.41903(19) 0.0335(19) Uani 1 1 d . .
H56A H 0.947417 0.413233 0.401827 0.050 Uiso 1 1 calc R U
H56B H 1.009623 0.362108 0.408932 0.050 Uiso 1 1 calc R U
H56C H 0.981589 0.412206 0.439222 0.050 Uiso 1 1 calc R U
C57 C 0.9597(3) 0.2721(4) 0.45636(17) 0.0313(18) Uani 1 1 d . .
H57A H 0.972782 0.300738 0.476613 0.047 Uiso 1 1 calc R U
H57B H 0.998838 0.251397 0.445557 0.047 Uiso 1 1 calc R U
H57C H 0.930236 0.232960 0.463573 0.047 Uiso 1 1 calc R U
C58 C 0.9114(3) 0.2734(4) 0.39813(17) 0.0288(17) Uani 1 1 d . .
H58A H 0.883357 0.232378 0.404489 0.043 Uiso 1 1 calc R U
H58B H 0.953446 0.255349 0.389453 0.043 Uiso 1 1 calc R U
H58C H 0.889461 0.302066 0.380088 0.043 Uiso 1 1 calc R U
C59 C 0.8480(3) 0.4675(4) 0.53260(17) 0.0245(16) Uani 1 1 d . .
C60 C 0.8140(4) 0.5423(4) 0.52973(19) 0.042(2) Uani 1 1 d . .
H60A H 0.827117 0.565852 0.508132 0.063 Uiso 1 1 calc R U
H60B H 0.827272 0.572601 0.549387 0.063 Uiso 1 1 calc R U
H60C H 0.766210 0.535815 0.529846 0.063 Uiso 1 1 calc R U
C61 C 0.9218(4) 0.4789(5) 0.5365(2) 0.052(2) Uani 1 1 d . .
H61A H 0.943272 0.432295 0.540966 0.077 Uiso 1 1 calc R U
H61B H 0.930426 0.511922 0.555865 0.077 Uiso 1 1 calc R U
H61C H 0.939194 0.499987 0.515170 0.077 Uiso 1 1 calc R U
C62 C 0.8231(4) 0.4308(4) 0.56534(17) 0.0320(18) Uani 1 1 d . .
H62A H 0.775590 0.422710 0.563304 0.048 Uiso 1 1 calc R U
H62B H 0.832190 0.461891 0.585350 0.048 Uiso 1 1 calc R U
H62C H 0.845477 0.384169 0.568415 0.048 Uiso 1 1 calc R U
C63 C 0.6707(3) 0.3501(4) 0.46092(16) 0.0193(15) Uani 1 1 d . .
C64 C 0.6360(3) 0.3756(4) 0.42815(17) 0.0352(19) Uani 1 1 d . .
H64A H 0.636899 0.428634 0.427135 0.053 Uiso 1 1 calc R U
H64B H 0.590331 0.358773 0.428263 0.053 Uiso 1 1 calc R U
H64C H 0.658531 0.355708 0.407918 0.053 Uiso 1 1 calc R U
C65 C 0.6633(3) 0.2674(4) 0.4648(2) 0.037(2) Uani 1 1 d . .
H65A H 0.686221 0.243054 0.445854 0.056 Uiso 1 1 calc R U
H65B H 0.616550 0.254507 0.464047 0.056 Uiso 1 1 calc R U
H65C H 0.682351 0.251996 0.486949 0.056 Uiso 1 1 calc R U
C66 C 0.6314(3) 0.3827(4) 0.49111(19) 0.0331(18) Uani 1 1 d . .
H66A H 0.648214 0.363328 0.513043 0.050 Uiso 1 1 calc R U
H66B H 0.584849 0.369856 0.488475 0.050 Uiso 1 1 calc R U
H66C H 0.636044 0.435541 0.490992 0.050 Uiso 1 1 calc R U
C67 C 0.7404(3) 0.3981(3) 0.31020(15) 0.0131(14) Uani 1 1 d . U
C68 C 0.6773(3) 0.4257(3) 0.30145(15) 0.0135(14) Uani 1 1 d . .
C69 C 0.6697(3) 0.4655(3) 0.27038(15) 0.0163(14) Uani 1 1 d . .
H69 H 0.627169 0.483251 0.264525 0.020 Uiso 1 1 calc R U
C70 C 0.7212(3) 0.4800(3) 0.24804(15) 0.0144(14) Uani 1 1 d . .
C71 C 0.7817(3) 0.4519(3) 0.25700(16) 0.0182(15) Uani 1 1 d . .
H71 H 0.817825 0.461757 0.242269 0.022 Uiso 1 1 calc R U
C72 C 0.7932(3) 0.4097(3) 0.28654(15) 0.0143(14) Uani 1 1 d . .
C73 C 0.6152(3) 0.4203(3) 0.32433(16) 0.0176(15) Uani 1 1 d . .
C74 C 0.6247(3) 0.4713(3) 0.35487(16) 0.0235(16) Uani 1 1 d . .
H74A H 0.664290 0.457323 0.367818 0.035 Uiso 1 1 calc R U
H74B H 0.586379 0.468321 0.370042 0.035 Uiso 1 1 calc R U
H74C H 0.629487 0.521088 0.346436 0.035 Uiso 1 1 calc R U
C75 C 0.5525(3) 0.4474(4) 0.30481(16) 0.0252(17) Uani 1 1 d . .
H75A H 0.557473 0.498835 0.299085 0.038 Uiso 1 1 calc R U
H75B H 0.513960 0.440997 0.319598 0.038 Uiso 1 1 calc R U
H75C H 0.546548 0.419371 0.283492 0.038 Uiso 1 1 calc R U
C76 C 0.5968(3) 0.3432(3) 0.33615(17) 0.0235(16) Uani 1 1 d . .
H76A H 0.592080 0.311662 0.315886 0.035 Uiso 1 1 calc R U
H76B H 0.555070 0.344714 0.348689 0.035 Uiso 1 1 calc R U
H76C H 0.631384 0.324168 0.351377 0.035 Uiso 1 1 calc R U
C77 C 0.7132(3) 0.5270(3) 0.21593(17) 0.0210(15) Uani 1 1 d . .
C78 C 0.7522(3) 0.5976(4) 0.22170(16) 0.0278(17) Uani 1 1 d . .
H78A H 0.736523 0.621705 0.242663 0.042 Uiso 1 1 calc R U
H78B H 0.745873 0.629756 0.201790 0.042 Uiso 1 1 calc R U
H78C H 0.799048 0.586224 0.224323 0.042 Uiso 1 1 calc R U
C79 C 0.7396(3) 0.4880(4) 0.18400(16) 0.0259(16) Uani 1 1 d . .
H79A H 0.786624 0.478023 0.187222 0.039 Uiso 1 1 calc R U
H79B H 0.733320 0.518687 0.163572 0.039 Uiso 1 1 calc R U
H79C H 0.715928 0.442220 0.180761 0.039 Uiso 1 1 calc R U
C80 C 0.6411(3) 0.5473(4) 0.20854(18) 0.0304(18) Uani 1 1 d . .
H80A H 0.614822 0.503080 0.206035 0.046 Uiso 1 1 calc R U
H80B H 0.638419 0.575614 0.187129 0.046 Uiso 1 1 calc R U
H80C H 0.624024 0.576243 0.227757 0.046 Uiso 1 1 calc R U
C81 C 0.8641(3) 0.3789(3) 0.29104(15) 0.0178(15) Uani 1 1 d . .
C82 C 0.8975(3) 0.4104(4) 0.32308(16) 0.0257(16) Uani 1 1 d . .
H82A H 0.894800 0.463365 0.322364 0.039 Uiso 1 1 calc R U
H82B H 0.943705 0.395458 0.323664 0.039 Uiso 1 1 calc R U
H82C H 0.875301 0.392485 0.343823 0.039 Uiso 1 1 calc R U
C83 C 0.8649(3) 0.2958(4) 0.29187(19) 0.0309(18) Uani 1 1 d . .
H83A H 0.848469 0.278932 0.314231 0.046 Uiso 1 1 calc R U
H83B H 0.909962 0.278463 0.288634 0.046 Uiso 1 1 calc R U
H83C H 0.836697 0.277012 0.273284 0.046 Uiso 1 1 calc R U
C84 C 0.9089(3) 0.4005(4) 0.26069(18) 0.037(2) Uani 1 1 d . .
H84A H 0.891040 0.380488 0.239112 0.056 Uiso 1 1 calc R U
H84B H 0.953232 0.381277 0.264688 0.056 Uiso 1 1 calc R U
H84C H 0.910878 0.453441 0.258983 0.056 Uiso 1 1 calc R U

loop_
_atom_site_aniso_label
_atom_site_aniso_U_11
_atom_site_aniso_U_22
_atom_site_aniso_U_33
_atom_site_aniso_U_23
_atom_site_aniso_U_13
_atom_site_aniso_U_12
Pb1 0.01876(13) 0.01602(14) 0.01532(13) -0.00024(11) -0.00088(10) 0.00127(11)
Pb2 0.02470(14) 0.01654(14) 0.01961(14) -0.00032(11) -0.00657(11) -0.00069(11)
C1 0.021(3) 0.017(4) 0.007(3) 0.003(3) -0.003(3) -0.001(3)
C2 0.016(3) 0.017(4) 0.009(3) 0.001(3) -0.003(3) 0.001(3)
C3 0.024(4) 0.024(4) 0.009(3) -0.002(3) 0.000(3) 0.010(3)
C4 0.026(4) 0.019(4) 0.015(3) -0.006(3) -0.001(3) -0.003(3)
C5 0.026(4) 0.019(4) 0.013(3) -0.006(3) -0.002(3) -0.006(3)
C6 0.017(3) 0.018(4) 0.011(3) 0.000(3) -0.001(3) 0.006(3)
C7 0.016(3) 0.015(4) 0.018(3) 0.001(3) 0.001(3) 0.005(3)
C8 0.015(3) 0.016(4) 0.018(3) -0.001(3) 0.005(3) 0.009(3)
C9 0.020(4) 0.016(4) 0.014(3) -0.001(3) -0.004(3) -0.001(3)
C10 0.014(3) 0.017(4) 0.022(4) -0.002(3) 0.002(3) 0.001(3)
C11 0.021(4) 0.022(4) 0.015(3) 0.003(3) 0.004(3) 0.001(3)
C12 0.017(3) 0.016(4) 0.018(4) 0.000(3) 0.003(3) 0.004(3)
C13 0.023(4) 0.018(4) 0.013(3) 0.004(3) 0.002(3) 0.004(3)
C14 0.029(4) 0.029(4) 0.011(3) 0.012(3) 0.003(3) 0.003(3)
C15 0.026(4) 0.025(4) 0.020(4) 0.005(3) -0.002(3) 0.001(3)
C16 0.031(4) 0.018(4) 0.025(4) 0.007(3) -0.004(3) 0.004(3)
C17 0.020(4) 0.020(4) 0.016(3) -0.003(3) 0.009(3) -0.003(3)
C18 0.035(4) 0.036(5) 0.036(5) -0.005(4) 0.003(4) -0.005(4)
C19 0.025(4) 0.040(5) 0.038(5) -0.005(4) 0.004(3) -0.001(4)
C20 0.034(4) 0.040(5) 0.030(4) 0.005(4) 0.006(4) -0.012(4)
C21 0.018(4) 0.032(4) 0.013(3) -0.005(3) 0.005(3) -0.002(3)
C22 0.019(4) 0.041(5) 0.027(4) 0.000(4) -0.007(3) 0.003(3)
C23 0.029(4) 0.040(5) 0.013(4) -0.005(3) -0.003(3) -0.008(3)
C24 0.029(4) 0.037(5) 0.019(4) 0.000(3) 0.000(3) -0.001(3)
C25 0.013(3) 0.011(3) 0.018(3) 0.002(3) -0.001(3) -0.002(3)
C26 0.016(3) 0.021(4) 0.015(3) -0.002(3) 0.003(3) -0.006(3)
C27 0.021(4) 0.027(4) 0.017(4) 0.005(3) -0.008(3) -0.005(3)
C28 0.013(3) 0.016(4) 0.016(3) -0.003(3) 0.003(3) -0.003(3)
C29 0.020(3) 0.018(4) 0.012(3) -0.002(3) 0.002(3) -0.004(3)
C30 0.021(3) 0.019(4) 0.010(3) -0.003(3) 0.000(3) 0.000(3)
C31 0.022(4) 0.027(4) 0.010(3) 0.000(3) -0.002(3) 0.002(3)
C32 0.030(4) 0.033(5) 0.021(4) 0.000(3) 0.001(3) 0.000(3)
C33 0.036(4) 0.045(5) 0.016(4) -0.013(4) 0.000(3) -0.012(4)
C34 0.035(4) 0.032(4) 0.017(4) -0.011(3) 0.000(3) -0.001(3)
C35 0.016(3) 0.021(4) 0.022(4) 0.001(3) 0.001(3) 0.003(3)
C36 0.019(4) 0.024(4) 0.034(4) 0.006(3) -0.002(3) 0.005(3)
C37 0.012(3) 0.038(4) 0.024(4) 0.002(3) 0.006(3) 0.013(3)
C38 0.016(4) 0.030(4) 0.031(4) -0.003(3) 0.000(3) -0.001(3)
C39 0.018(3) 0.017(4) 0.020(4) 0.003(3) 0.001(3) 0.003(3)
C40 0.020(4) 0.035(4) 0.024(4) 0.005(3) -0.002(3) 0.002(3)
C41 0.020(4) 0.027(4) 0.029(4) 0.007(3) 0.000(3) -0.003(3)
C42 0.023(4) 0.024(4) 0.011(3) 0.002(3) -0.002(3) -0.001(3)
C43 0.007(3) 0.006(3) 0.024(4) -0.003(3) -0.001(3) 0.001(2)
C44 0.013(2) 0.019(3) 0.009(2) 0.003(2) 0.003(2) -0.003(2)
C45 0.026(4) 0.016(4) 0.016(4) 0.002(3) 0.000(3) 0.003(3)
C46 0.030(4) 0.017(4) 0.020(4) -0.002(3) -0.002(3) 0.002(3)
C47 0.025(4) 0.022(4) 0.016(4) -0.003(3) -0.003(3) -0.007(3)
C48 0.014(3) 0.018(4) 0.018(4) -0.002(3) 0.001(3) 0.009(3)
C49 0.021(4) 0.017(4) 0.015(3) 0.008(3) -0.003(3) 0.003(3)
C50 0.017(3) 0.019(4) 0.014(3) 0.008(3) 0.002(3) 0.001(3)
C51 0.019(4) 0.027(4) 0.017(4) 0.003(3) -0.010(3) -0.003(3)
C52 0.023(4) 0.013(4) 0.018(4) 0.004(3) 0.002(3) 0.002(3)
C53 0.011(3) 0.019(4) 0.020(3) 0.003(3) 0.003(3) 0.004(3)
C54 0.014(3) 0.017(4) 0.016(3) 0.005(3) -0.006(3) -0.005(3)
C55 0.016(3) 0.017(4) 0.017(3) 0.001(3) 0.002(3) 0.007(3)
C56 0.022(4) 0.038(5) 0.041(5) -0.001(4) 0.016(3) -0.001(3)
C57 0.024(4) 0.042(5) 0.028(4) 0.003(4) 0.004(3) 0.017(4)
C58 0.026(4) 0.033(4) 0.027(4) -0.001(3) 0.008(3) 0.009(3)
C59 0.031(4) 0.024(4) 0.018(4) -0.003(3) -0.002(3) -0.011(3)
C60 0.074(6) 0.027(5) 0.025(4) -0.005(4) -0.010(4) -0.002(4)
C61 0.036(5) 0.083(7) 0.037(5) -0.020(5) -0.002(4) -0.022(5)
C62 0.040(5) 0.035(5) 0.021(4) 0.004(3) 0.003(3) -0.006(4)
C63 0.016(3) 0.025(4) 0.017(4) -0.005(3) -0.001(3) -0.003(3)
C64 0.025(4) 0.059(6) 0.022(4) 0.012(4) -0.003(3) 0.003(4)
C65 0.029(4) 0.038(5) 0.045(5) -0.001(4) 0.005(4) -0.004(4)
C66 0.020(4) 0.038(5) 0.042(5) 0.000(4) 0.005(3) 0.000(3)
C67 0.016(2) 0.012(2) 0.012(2) -0.002(2) -0.003(2) 0.003(2)
C68 0.017(3) 0.011(3) 0.013(3) -0.008(3) -0.001(3) -0.001(3)
C69 0.016(3) 0.017(4) 0.016(3) -0.001(3) -0.008(3) 0.000(3)
C70 0.018(3) 0.014(3) 0.011(3) -0.005(3) -0.006(3) -0.002(3)
C71 0.017(3) 0.022(4) 0.016(3) 0.000(3) -0.004(3) 0.000(3)
C72 0.014(3) 0.016(3) 0.014(3) -0.006(3) -0.002(3) 0.000(3)
C73 0.015(3) 0.020(4) 0.018(3) 0.001(3) -0.002(3) -0.001(3)
C74 0.025(4) 0.022(4) 0.023(4) -0.002(3) -0.004(3) 0.007(3)
C75 0.020(4) 0.037(5) 0.019(4) 0.010(3) 0.008(3) 0.002(3)
C76 0.020(4) 0.027(4) 0.023(4) 0.002(3) 0.007(3) -0.001(3)
C77 0.021(4) 0.018(4) 0.024(4) 0.008(3) -0.004(3) -0.004(3)
C78 0.043(4) 0.024(4) 0.016(4) 0.002(3) -0.008(3) -0.005(3)
C79 0.033(4) 0.029(4) 0.015(4) 0.006(3) 0.000(3) -0.003(3)
C80 0.025(4) 0.041(5) 0.025(4) 0.011(4) -0.006(3) 0.003(4)
C81 0.022(4) 0.023(4) 0.008(3) 0.000(3) -0.003(3) 0.009(3)
C82 0.015(3) 0.036(4) 0.026(4) 0.004(3) 0.001(3) 0.005(3)
C83 0.022(4) 0.027(4) 0.043(5) -0.016(4) -0.005(3) 0.008(3)
C84 0.017(4) 0.067(6) 0.028(4) 0.014(4) 0.005(3) 0.010(4)

loop_
_atom_type_symbol
_atom_type_description
_atom_type_scat_dispersion_real
_atom_type_scat_dispersion_imag
_atom_type_scat_source
C C 0.0033 0.0016 'International Tables Vol C Tables 4.2.6.8 and 6.1.1.4'
H H 0.0000 0.0000 'International Tables Vol C Tables 4.2.6.8 and 6.1.1.4'
Pb Pb -3.3944 10.1111 'International Tables Vol C Tables 4.2.6.8 and 6.1.1.4'

loop_
_geom_angle_atom_site_label_1
_geom_angle_atom_site_label_2
_geom_angle_atom_site_label_3
_geom_angle
C1 Pb1 Pb2 101.77(14)
C43 Pb2 Pb1 103.92(14)
C2 C1 C6 119.4(6)
C2 C1 Pb1 129.9(4)
C6 C1 Pb1 108.2(4)
C3 C2 C1 118.7(6)
C3 C2 C7 116.4(5)
C1 C2 C7 124.8(6)
C4 C3 C2 121.2(6)
C4 C3 H3 119.4
C2 C3 H3 119.4
C3 C4 C5 120.8(6)
C3 C4 H4 119.6
C5 C4 H4 119.6
C6 C5 C4 119.4(6)
C6 C5 H5 120.3
C4 C5 H5 120.3
C5 C6 C1 120.1(6)
C5 C6 C25 121.9(6)
C1 C6 C25 118.0(5)
C8 C7 C12 117.6(5)
C8 C7 C2 122.2(5)
C12 C7 C2 120.0(5)
C9 C8 C7 118.2(6)
C9 C8 C13 116.8(5)
C7 C8 C13 125.0(5)
C10 C9 C8 124.6(6)
C10 C9 H9 117.7
C8 C9 H9 117.7
C11 C10 C9 115.8(6)
C11 C10 C17 123.1(6)
C9 C10 C17 121.0(6)
C10 C11 C12 125.0(6)
C10 C11 H11 117.5
C12 C11 H11 117.5
C11 C12 C7 118.5(6)
C11 C12 C21 117.0(5)
C7 C12 C21 124.5(5)
C14 C13 C15 105.8(5)
C14 C13 C16 109.2(5)
C15 C13 C16 105.8(5)
C14 C13 C8 111.7(5)
C15 C13 C8 112.0(5)
C16 C13 C8 112.1(5)
C13 C14 H14A 109.5
C13 C14 H14B 109.5
H14A C14 H14B 109.5
C13 C14 H14C 109.5
H14A C14 H14C 109.5
H14B C14 H14C 109.5
C13 C15 H15A 109.5
C13 C15 H15B 109.5
H15A C15 H15B 109.5
C13 C15 H15C 109.5
H15A C15 H15C 109.5
H15B C15 H15C 109.5
C13 C16 H16A 109.5
C13 C16 H16B 109.5
H16A C16 H16B 109.5
C13 C16 H16C 109.5
H16A C16 H16C 109.5
H16B C16 H16C 109.5
C19 C17 C20 108.8(5)
C19 C17 C18 108.8(6)
C20 C17 C18 106.2(5)
C19 C17 C10 111.0(5)
C20 C17 C10 111.7(5)
C18 C17 C10 110.2(5)
C17 C18 H18A 109.5
C17 C18 H18B 109.5
H18A C18 H18B 109.5
C17 C18 H18C 109.5
H18A C18 H18C 109.5
H18B C18 H18C 109.5
C17 C19 H19A 109.5
C17 C19 H19B 109.5
H19A C19 H19B 109.5
C17 C19 H19C 109.5
H19A C19 H19C 109.5
H19B C19 H19C 109.5
C17 C20 H20A 109.5
C17 C20 H20B 109.5
H20A C20 H20B 109.5
C17 C20 H20C 109.5
H20A C20 H20C 109.5
H20B C20 H20C 109.5
C23 C21 C22 111.3(5)
C23 C21 C24 103.9(5)
C22 C21 C24 106.1(5)
C23 C21 C12 114.0(5)
C22 C21 C12 109.6(5)
C24 C21 C12 111.5(5)
C21 C22 H22A 109.5
C21 C22 H22B 109.5
H22A C22 H22B 109.5
C21 C22 H22C 109.5
H22A C22 H22C 109.5
H22B C22 H22C 109.5
C21 C23 H23A 109.5
C21 C23 H23B 109.5
H23A C23 H23B 109.5
C21 C23 H23C 109.5
H23A C23 H23C 109.5
H23B C23 H23C 109.5
C21 C24 H24A 109.5
C21 C24 H24B 109.5
H24A C24 H24B 109.5
C21 C24 H24C 109.5
H24A C24 H24C 109.5
H24B C24 H24C 109.5
C26 C25 C30 117.6(5)
C26 C25 C6 122.0(5)
C30 C25 C6 120.2(5)
C27 C26 C25 118.0(6)
C27 C26 C31 113.7(5)
C25 C26 C31 127.9(5)
C26 C27 C28 125.4(6)
C26 C27 H27 117.3
C28 C27 H27 117.3
C27 C28 C29 115.5(6)
C27 C28 C35 120.5(6)
C29 C28 C35 123.6(5)
C28 C29 C30 123.6(6)
C28 C29 H29 118.2
C30 C29 H29 118.2
C29 C30 C25 118.8(6)
C29 C30 C39 116.1(5)
C25 C30 C39 123.2(5)
C32 C31 C34 106.8(5)
C32 C31 C26 110.8(5)
C34 C31 C26 118.0(5)
C32 C31 C33 107.9(5)
C34 C31 C33 106.4(5)
C26 C31 C33 106.4(5)
C31 C32 H32A 109.5
C31 C32 H32B 109.5
H32A C32 H32B 109.5
C31 C32 H32C 109.5
H32A C32 H32C 109.5
H32B C32 H32C 109.5
C31 C33 H33A 109.5
C31 C33 H33B 109.5
H33A C33 H33B 109.5
C31 C33 H33C 109.5
H33A C33 H33C 109.5
H33B C33 H33C 109.5
C31 C34 H34A 109.5
C31 C34 H34B 109.5
H34A C34 H34B 109.5
C31 C34 H34C 109.5
H34A C34 H34C 109.5
H34B C34 H34C 109.5
C36 C35 C37 107.7(5)
C36 C35 C38 108.7(5)
C37 C35 C38 109.2(5)
C36 C35 C28 111.3(5)
C37 C35 C28 112.0(5)
C38 C35 C28 107.9(5)
C35 C36 H36A 109.5
C35 C36 H36B 109.5
H36A C36 H36B 109.5
C35 C36 H36C 109.5
H36A C36 H36C 109.5
H36B C36 H36C 109.5
C35 C37 H37A 109.5
C35 C37 H37B 109.5
H37A C37 H37B 109.5
C35 C37 H37C 109.5
H37A C37 H37C 109.5
H37B C37 H37C 109.5
C35 C38 H38A 109.5
C35 C38 H38B 109.5
H38A C38 H38B 109.5
C35 C38 H38C 109.5
H38A C38 H38C 109.5
H38B C38 H38C 109.5
C41 C39 C40 107.0(5)
C41 C39 C42 109.1(5)
C40 C39 C42 104.6(5)
C41 C39 C30 105.6(5)
C40 C39 C30 112.0(5)
C42 C39 C30 118.1(5)
C39 C40 H40A 109.5
C39 C40 H40B 109.5
H40A C40 H40B 109.5
C39 C40 H40C 109.5
H40A C40 H40C 109.5
H40B C40 H40C 109.5
C39 C41 H41A 109.5
C39 C41 H41B 109.5
H41A C41 H41B 109.5
C39 C41 H41C 109.5
H41A C41 H41C 109.5
H41B C41 H41C 109.5
C39 C42 H42A 109.5
C39 C42 H42B 109.5
H42A C42 H42B 109.5
C39 C42 H42C 109.5
H42A C42 H42C 109.5
H42B C42 H42C 109.5
C48 C43 C44 118.8(5)
C48 C43 Pb2 127.5(4)
C44 C43 Pb2 112.8(4)
C45 C44 C43 119.5(5)
C45 C44 C49 120.6(5)
C43 C44 C49 119.9(5)
C46 C45 C44 121.8(6)
C46 C45 H45 119.1
C44 C45 H45 119.1
C45 C46 C47 118.6(6)
C45 C46 H46 120.7
C47 C46 H46 120.7
C46 C47 C48 122.5(6)
C46 C47 H47 118.8
C48 C47 H47 118.8
C47 C48 C43 118.7(6)
C47 C48 C67 115.3(5)
C43 C48 C67 126.0(5)
C50 C49 C54 118.2(6)
C50 C49 C44 121.6(5)
C54 C49 C44 119.9(5)
C51 C50 C49 118.1(6)
C51 C50 C55 113.9(5)
C49 C50 C55 127.8(6)
C52 C51 C50 124.1(6)
C52 C51 H51 118.0
C50 C51 H51 118.0
C51 C52 C53 117.1(6)
C51 C52 C59 123.7(6)
C53 C52 C59 119.2(6)
C52 C53 C54 123.2(6)
C52 C53 H53 118.4
C54 C53 H53 118.4
C53 C54 C49 118.3(5)
C53 C54 C63 116.5(5)
C49 C54 C63 125.0(5)
C56 C55 C58 107.1(5)
C56 C55 C57 109.4(5)
C58 C55 C57 105.3(5)
C56 C55 C50 109.4(5)
C58 C55 C50 117.5(5)
C57 C55 C50 107.9(5)
C55 C56 H56A 109.5
C55 C56 H56B 109.5
H56A C56 H56B 109.5
C55 C56 H56C 109.5
H56A C56 H56C 109.5
H56B C56 H56C 109.5
C55 C57 H57A 109.5
C55 C57 H57B 109.5
H57A C57 H57B 109.5
C55 C57 H57C 109.5
H57A C57 H57C 109.5
H57B C57 H57C 109.5
C55 C58 H58A 109.5
C55 C58 H58B 109.5
H58A C58 H58B 109.5
C55 C58 H58C 109.5
H58A C58 H58C 109.5
H58B C58 H58C 109.5
C61 C59 C62 108.2(6)
C61 C59 C60 108.8(6)
C62 C59 C60 107.8(6)
C61 C59 C52 111.9(6)
C62 C59 C52 111.1(5)
C60 C59 C52 108.9(5)
C59 C60 H60A 109.5
C59 C60 H60B 109.5
H60A C60 H60B 109.5
C59 C60 H60C 109.5
H60A C60 H60C 109.5
H60B C60 H60C 109.5
C59 C61 H61A 109.5
C59 C61 H61B 109.5
H61A C61 H61B 109.5
C59 C61 H61C 109.5
H61A C61 H61C 109.5
H61B C61 H61C 109.5
C59 C62 H62A 109.5
C59 C62 H62B 109.5
H62A C62 H62B 109.5
C59 C62 H62C 109.5
H62A C62 H62C 109.5
H62B C62 H62C 109.5
C64 C63 C65 110.0(6)
C64 C63 C66 105.7(5)
C65 C63 C66 105.1(5)
C64 C63 C54 114.7(5)
C65 C63 C54 109.0(5)
C66 C63 C54 112.0(5)
C63 C64 H64A 109.5
C63 C64 H64B 109.5
H64A C64 H64B 109.5
C63 C64 H64C 109.5
H64A C64 H64C 109.5
H64B C64 H64C 109.5
C63 C65 H65A 109.5
C63 C65 H65B 109.5
H65A C65 H65B 109.5
C63 C65 H65C 109.5
H65A C65 H65C 109.5
H65B C65 H65C 109.5
C63 C66 H66A 109.5
C63 C66 H66B 109.5
H66A C66 H66B 109.5
C63 C66 H66C 109.5
H66A C66 H66C 109.5
H66B C66 H66C 109.5
C68 C67 C72 118.4(5)
C68 C67 C48 120.6(5)
C72 C67 C48 120.7(5)
C69 C68 C67 118.8(5)
C69 C68 C73 115.6(5)
C67 C68 C73 125.4(5)
C70 C69 C68 123.3(6)
C70 C69 H69 118.3
C68 C69 H69 118.3
C71 C70 C69 116.6(6)
C71 C70 C77 120.6(6)
C69 C70 C77 122.7(5)
C70 C71 C72 123.9(6)
C70 C71 H71 118.0
C72 C71 H71 118.0
C71 C72 C67 118.8(5)
C71 C72 C81 116.3(5)
C67 C72 C81 124.9(5)
C74 C73 C76 111.7(5)
C74 C73 C68 107.7(5)
C76 C73 C68 115.4(5)
C74 C73 C75 106.1(5)
C76 C73 C75 103.8(5)
C68 C73 C75 111.7(5)
C73 C74 H74A 109.5
C73 C74 H74B 109.5
H74A C74 H74B 109.5
C73 C74 H74C 109.5
H74A C74 H74C 109.5
H74B C74 H74C 109.5
C73 C75 H75A 109.5
C73 C75 H75B 109.5
H75A C75 H75B 109.5
C73 C75 H75C 109.5
H75A C75 H75C 109.5
H75B C75 H75C 109.5
C73 C76 H76A 109.5
C73 C76 H76B 109.5
H76A C76 H76B 109.5
C73 C76 H76C 109.5
H76A C76 H76C 109.5
H76B C76 H76C 109.5
C70 C77 C79 110.7(5)
C70 C77 C80 112.7(5)
C79 C77 C80 107.7(5)
C70 C77 C78 108.2(5)
C79 C77 C78 109.4(5)
C80 C77 C78 108.1(5)
C77 C78 H78A 109.5
C77 C78 H78B 109.5
H78A C78 H78B 109.5
C77 C78 H78C 109.5
H78A C78 H78C 109.5
H78B C78 H78C 109.5
C77 C79 H79A 109.5
C77 C79 H79B 109.5
H79A C79 H79B 109.5
C77 C79 H79C 109.5
H79A C79 H79C 109.5
H79B C79 H79C 109.5
C77 C80 H80A 109.5
C77 C80 H80B 109.5
H80A C80 H80B 109.5
C77 C80 H80C 109.5
H80A C80 H80C 109.5
H80B C80 H80C 109.5
C82 C81 C83 111.1(5)
C82 C81 C84 105.0(5)
C83 C81 C84 105.6(5)
C82 C81 C72 111.0(5)
C83 C81 C72 112.0(5)
C84 C81 C72 111.8(5)
C81 C82 H82A 109.5
C81 C82 H82B 109.5
H82A C82 H82B 109.5
C81 C82 H82C 109.5
H82A C82 H82C 109.5
H82B C82 H82C 109.5
C81 C83 H83A 109.5
C81 C83 H83B 109.5
H83A C83 H83B 109.5
C81 C83 H83C 109.5
H83A C83 H83C 109.5
H83B C83 H83C 109.5
C81 C84 H84A 109.5
C81 C84 H84B 109.5
H84A C84 H84B 109.5
C81 C84 H84C 109.5
H84A C84 H84C 109.5
H84B C84 H84C 109.5

loop_
_geom_bond_atom_site_label_1
_geom_bond_atom_site_label_2
_geom_bond_distance
Pb1 C1 2.357(6)
Pb1 Pb2 3.0395(4)
Pb2 C43 2.366(6)
C1 C2 1.403(8)
C1 C6 1.427(8)
C2 C3 1.399(8)
C2 C7 1.522(8)
C3 C4 1.377(8)
C3 H3 0.9500
C4 C5 1.391(8)
C4 H4 0.9500
C5 C6 1.390(8)
C5 H5 0.9500
C6 C25 1.508(8)
C7 C8 1.445(8)
C7 C12 1.448(8)
C8 C9 1.395(8)
C8 C13 1.548(8)
C9 C10 1.393(8)
C9 H9 0.9500
C10 C11 1.369(8)
C10 C17 1.545(8)
C11 C12 1.390(8)
C11 H11 0.9500
C12 C21 1.558(8)
C13 C14 1.533(8)
C13 C15 1.535(8)
C13 C16 1.545(8)
C14 H14A 0.9800
C14 H14B 0.9800
C14 H14C 0.9800
C15 H15A 0.9800
C15 H15B 0.9800
C15 H15C 0.9800
C16 H16A 0.9800
C16 H16B 0.9800
C16 H16C 0.9800
C17 C19 1.502(9)
C17 C20 1.531(9)
C17 C18 1.544(9)
C18 H18A 0.9800
C18 H18B 0.9800
C18 H18C 0.9800
C19 H19A 0.9800
C19 H19B 0.9800
C19 H19C 0.9800
C20 H20A 0.9800
C20 H20B 0.9800
C20 H20C 0.9800
C21 C23 1.535(9)
C21 C22 1.538(8)
C21 C24 1.554(8)
C22 H22A 0.9800
C22 H22B 0.9800
C22 H22C 0.9800
C23 H23A 0.9800
C23 H23B 0.9800
C23 H23C 0.9800
C24 H24A 0.9800
C24 H24B 0.9800
C24 H24C 0.9800
C25 C26 1.434(8)
C25 C30 1.442(8)
C26 C27 1.380(8)
C26 C31 1.554(8)
C27 C28 1.386(8)
C27 H27 0.9500
C28 C29 1.389(8)
C28 C35 1.546(8)
C29 C30 1.390(8)
C29 H29 0.9500
C30 C39 1.561(8)
C31 C32 1.526(9)
C31 C34 1.528(9)
C31 C33 1.562(9)
C32 H32A 0.9800
C32 H32B 0.9800
C32 H32C 0.9800
C33 H33A 0.9800
C33 H33B 0.9800
C33 H33C 0.9800
C34 H34A 0.9800
C34 H34B 0.9800
C34 H34C 0.9800
C35 C36 1.520(8)
C35 C37 1.525(9)
C35 C38 1.527(8)
C36 H36A 0.9800
C36 H36B 0.9800
C36 H36C 0.9800
C37 H37A 0.9800
C37 H37B 0.9800
C37 H37C 0.9800
C38 H38A 0.9800
C38 H38B 0.9800
C38 H38C 0.9800
C39 C41 1.540(9)
C39 C40 1.545(9)
C39 C42 1.548(8)
C40 H40A 0.9800
C40 H40B 0.9800
C40 H40C 0.9800
C41 H41A 0.9800
C41 H41B 0.9800
C41 H41C 0.9800
C42 H42A 0.9800
C42 H42B 0.9800
C42 H42C 0.9800
C43 C48 1.412(8)
C43 C44 1.426(8)
C44 C45 1.382(8)
C44 C49 1.520(8)
C45 C46 1.378(8)
C45 H45 0.9500
C46 C47 1.378(8)
C46 H46 0.9500
C47 C48 1.393(8)
C47 H47 0.9500
C48 C67 1.533(8)
C49 C50 1.431(8)
C49 C54 1.444(8)
C50 C51 1.390(8)
C50 C55 1.570(8)
C51 C52 1.370(8)
C51 H51 0.9500
C52 C53 1.388(8)
C52 C59 1.550(9)
C53 C54 1.389(8)
C53 H53 0.9500
C54 C63 1.556(8)
C55 C56 1.534(9)
C55 C58 1.541(9)
C55 C57 1.542(8)
C56 H56A 0.9800
C56 H56B 0.9800
C56 H56C 0.9800
C57 H57A 0.9800
C57 H57B 0.9800
C57 H57C 0.9800
C58 H58A 0.9800
C58 H58B 0.9800
C58 H58C 0.9800
C59 C61 1.522(9)
C59 C62 1.526(9)
C59 C60 1.547(9)
C60 H60A 0.9800
C60 H60B 0.9800
C60 H60C 0.9800
C61 H61A 0.9800
C61 H61B 0.9800
C61 H61C 0.9800
C62 H62A 0.9800
C62 H62B 0.9800
C62 H62C 0.9800
C63 C64 1.521(9)
C63 C65 1.542(9)
C63 C66 1.542(9)
C64 H64A 0.9800
C64 H64B 0.9800
C64 H64C 0.9800
C65 H65A 0.9800
C65 H65B 0.9800
C65 H65C 0.9800
C66 H66A 0.9800
C66 H66B 0.9800
C66 H66C 0.9800
C67 C68 1.420(8)
C67 C72 1.432(8)
C68 C69 1.416(8)
C68 C73 1.550(8)
C69 C70 1.388(8)
C69 H69 0.9500
C70 C71 1.378(8)
C70 C77 1.523(8)
C71 C72 1.401(8)
C71 H71 0.9500
C72 C81 1.559(8)
C73 C74 1.521(8)
C73 C76 1.542(8)
C73 C75 1.560(8)
C74 H74A 0.9800
C74 H74B 0.9800
C74 H74C 0.9800
C75 H75A 0.9800
C75 H75B 0.9800
C75 H75C 0.9800
C76 H76A 0.9800
C76 H76B 0.9800
C76 H76C 0.9800
C77 C79 1.531(9)
C77 C80 1.539(9)
C77 C78 1.540(8)
C78 H78A 0.9800
C78 H78B 0.9800
C78 H78C 0.9800
C79 H79A 0.9800
C79 H79B 0.9800
C79 H79C 0.9800
C80 H80A 0.9800
C80 H80B 0.9800
C80 H80C 0.9800
C81 C82 1.523(8)
C81 C83 1.533(9)
C81 C84 1.543(9)
C82 H82A 0.9800
C82 H82B 0.9800
C82 H82C 0.9800
C83 H83A 0.9800
C83 H83B 0.9800
C83 H83C 0.9800
C84 H84A 0.9800
C84 H84B 0.9800
C84 H84C 0.9800

loop_
_geom_torsion_atom_site_label_1
_geom_torsion_atom_site_label_2
_geom_torsion_atom_site_label_3
_geom_torsion_atom_site_label_4
_geom_torsion
C6 C1 C2 C3 6.5(8)
Pb1 C1 C2 C3 -153.3(5)
C6 C1 C2 C7 -170.4(5)
Pb1 C1 C2 C7 29.8(9)
C1 C2 C3 C4 -2.3(9)
C7 C2 C3 C4 174.9(5)
C2 C3 C4 C5 -2.7(9)
C3 C4 C5 C6 3.2(9)
C4 C5 C6 C1 1.2(9)
C4 C5 C6 C25 -179.6(5)
C2 C1 C6 C5 -6.0(9)
Pb1 C1 C6 C5 157.8(5)
C2 C1 C6 C25 174.7(5)
Pb1 C1 C6 C25 -21.5(6)
C3 C2 C7 C8 83.5(7)
C1 C2 C7 C8 -99.5(7)
C3 C2 C7 C12 -91.1(7)
C1 C2 C7 C12 85.8(8)
C12 C7 C8 C9 -3.5(8)
C2 C7 C8 C9 -178.3(5)
C12 C7 C8 C13 175.1(5)
C2 C7 C8 C13 0.3(9)
C7 C8 C9 C10 0.3(9)
C13 C8 C9 C10 -178.4(6)
C8 C9 C10 C11 2.5(9)
C8 C9 C10 C17 -179.8(6)
C9 C10 C11 C12 -2.1(10)
C17 C10 C11 C12 -179.7(6)
C10 C11 C12 C7 -1.1(10)
C10 C11 C12 C21 179.2(6)
C8 C7 C12 C11 3.9(9)
C2 C7 C12 C11 178.8(5)
C8 C7 C12 C21 -176.4(5)
C2 C7 C12 C21 -1.5(9)
C9 C8 C13 C14 -124.3(6)
C7 C8 C13 C14 57.0(8)
C9 C8 C13 C15 -6.0(8)
C7 C8 C13 C15 175.4(6)
C9 C8 C13 C16 112.7(6)
C7 C8 C13 C16 -65.9(8)
C11 C10 C17 C19 114.6(7)
C9 C10 C17 C19 -62.9(8)
C11 C10 C17 C20 -7.0(9)
C9 C10 C17 C20 175.5(6)
C11 C10 C17 C18 -124.8(7)
C9 C10 C17 C18 57.8(8)
C11 C12 C21 C23 -126.1(6)
C7 C12 C21 C23 54.2(8)
C11 C12 C21 C22 108.3(6)
C7 C12 C21 C22 -71.3(8)
C11 C12 C21 C24 -8.8(8)
C7 C12 C21 C24 171.5(6)
C5 C6 C25 C26 89.3(8)
C1 C6 C25 C26 -91.4(7)
C5 C6 C25 C30 -94.9(7)
C1 C6 C25 C30 84.4(7)
C30 C25 C26 C27 -9.0(9)
C6 C25 C26 C27 166.9(6)
C30 C25 C26 C31 163.5(6)
C6 C25 C26 C31 -20.6(10)
C25 C26 C27 C28 0.1(10)
C31 C26 C27 C28 -173.4(6)
C26 C27 C28 C29 5.7(10)
C26 C27 C28 C35 179.0(6)
C27 C28 C29 C30 -2.4(9)
C35 C28 C29 C30 -175.5(6)
C28 C29 C30 C25 -6.4(9)
C28 C29 C30 C39 158.3(6)
C26 C25 C30 C29 12.0(9)
C6 C25 C30 C29 -164.0(6)
C26 C25 C30 C39 -151.6(6)
C6 C25 C30 C39 32.5(9)
C27 C26 C31 C32 -56.5(7)
C25 C26 C31 C32 130.8(7)
C27 C26 C31 C34 179.9(6)
C25 C26 C31 C34 7.2(10)
C27 C26 C31 C33 60.5(7)
C25 C26 C31 C33 -112.2(7)
C27 C28 C35 C36 49.5(8)
C29 C28 C35 C36 -137.7(6)
C27 C28 C35 C37 170.2(6)
C29 C28 C35 C37 -17.1(9)
C27 C28 C35 C38 -69.7(7)
C29 C28 C35 C38 103.1(7)
C29 C30 C39 C41 -94.4(6)
C25 C30 C39 C41 69.5(7)
C29 C30 C39 C40 21.7(8)
C25 C30 C39 C40 -174.3(6)
C29 C30 C39 C42 143.3(6)
C25 C30 C39 C42 -52.8(8)
C48 C43 C44 C45 2.8(8)
Pb2 C43 C44 C45 -167.2(4)
C48 C43 C44 C49 -179.0(5)
Pb2 C43 C44 C49 11.0(7)
C43 C44 C45 C46 -0.7(9)
C49 C44 C45 C46 -178.9(6)
C44 C45 C46 C47 -1.8(10)
C45 C46 C47 C48 2.3(10)
C46 C47 C48 C43 -0.3(10)
C46 C47 C48 C67 179.7(6)
C44 C43 C48 C47 -2.3(8)
Pb2 C43 C48 C47 166.0(4)
C44 C43 C48 C67 177.7(5)
Pb2 C43 C48 C67 -14.0(8)
C45 C44 C49 C50 94.1(7)
C43 C44 C49 C50 -84.1(7)
C45 C44 C49 C54 -91.8(7)
C43 C44 C49 C54 90.0(7)
C54 C49 C50 C51 -8.5(9)
C44 C49 C50 C51 165.7(6)
C54 C49 C50 C55 168.2(6)
C44 C49 C50 C55 -17.6(9)
C49 C50 C51 C52 0.7(9)
C55 C50 C51 C52 -176.5(6)
C50 C51 C52 C53 6.5(9)
C50 C51 C52 C59 -176.7(6)
C51 C52 C53 C54 -5.7(9)
C59 C52 C53 C54 177.3(6)
C52 C53 C54 C49 -2.0(9)
C52 C53 C54 C63 172.5(6)
C50 C49 C54 C53 9.1(9)
C44 C49 C54 C53 -165.2(6)
C50 C49 C54 C63 -164.9(6)
C44 C49 C54 C63 20.8(9)
C51 C50 C55 C56 -62.4(7)
C49 C50 C55 C56 120.7(7)
C51 C50 C55 C58 175.2(6)
C49 C50 C55 C58 -1.7(9)
C51 C50 C55 C57 56.4(7)
C49 C50 C55 C57 -120.4(7)
C51 C52 C59 C61 4.1(9)
C53 C52 C59 C61 -179.1(6)
C51 C52 C59 C62 -116.9(7)
C53 C52 C59 C62 59.8(8)
C51 C52 C59 C60 124.5(7)
C53 C52 C59 C60 -58.7(8)
C53 C54 C63 C64 125.6(6)
C49 C54 C63 C64 -60.2(8)
C53 C54 C63 C65 -110.7(6)
C49 C54 C63 C65 63.5(8)
C53 C54 C63 C66 5.2(8)
C49 C54 C63 C66 179.3(6)
C47 C48 C67 C68 85.2(7)
C43 C48 C67 C68 -94.8(7)
C47 C48 C67 C72 -88.2(7)
C43 C48 C67 C72 91.8(7)
C72 C67 C68 C69 -2.1(8)
C48 C67 C68 C69 -175.7(5)
C72 C67 C68 C73 -178.0(5)
C48 C67 C68 C73 8.4(9)
C67 C68 C69 C70 -0.9(9)
C73 C68 C69 C70 175.4(5)
C68 C69 C70 C71 1.5(9)
C68 C69 C70 C77 -175.9(6)
C69 C70 C71 C72 1.0(9)
C77 C70 C71 C72 178.4(6)
C70 C71 C72 C67 -4.0(9)
C70 C71 C72 C81 176.4(6)
C68 C67 C72 C71 4.4(8)
C48 C67 C72 C71 178.0(5)
C68 C67 C72 C81 -175.9(5)
C48 C67 C72 C81 -2.4(9)
C69 C68 C73 C74 -104.8(6)
C67 C68 C73 C74 71.3(7)
C69 C68 C73 C76 129.6(6)
C67 C68 C73 C76 -54.3(8)
C69 C68 C73 C75 11.3(7)
C67 C68 C73 C75 -172.6(6)
C71 C70 C77 C79 54.1(8)
C69 C70 C77 C79 -128.7(6)
C71 C70 C77 C80 174.8(6)
C69 C70 C77 C80 -7.9(8)
C71 C70 C77 C78 -65.7(7)
C69 C70 C77 C78 111.5(6)
C71 C72 C81 C82 115.7(6)
C67 C72 C81 C82 -63.9(8)
C71 C72 C81 C83 -119.4(6)
C67 C72 C81 C83 60.9(8)
C71 C72 C81 C84 -1.2(8)
C67 C72 C81 C84 179.2(6)
